data_7063640
loop_
_publ_author_name
'O&#x2019;Callaghan, Charley'
'Greenacre, Victoria K.'
'Reid, Gillian'

_publ_section_title
;
 Di- and tri-valent metal complexes with tris-amide-functionalised
 1,4,7-triazacyclononane chelators
;
_journal_issue 10
_journal_name_full 'New Journal of Chemistry'
_journal_page_first 4061
_journal_page_last 4071
_journal_paper_doi 10.1039/D4NJ05327C
_journal_volume 49
_journal_year 2025
_chemical_formula_moiety 'C18 H24 Ga N4 O5, N O3, 1.5[H2O]'
_chemical_formula_sum 'C18 H27 Ga N5 O9.5'
_chemical_formula_weight 535.166
_space_group_crystal_system monoclinic
_space_group_IT_number 14
_space_group_name_Hall '-P 2yn'
_space_group_name_H-M_alt 'P 1 21/n 1'
_symmetry_Int_Tables_number 14
_audit_creation_date 2025-01-31
_audit_creation_method
;
Olex2 1.5
(compiled 2024.02.16 svn.r378c4104 for OlexSys, GUI svn.r6928)
;
_audit_update_record
;
2025-02-04 deposited with the CCDC.	2025-02-07 downloaded from the CCDC.
;
_cell_angle_alpha 90
_cell_angle_beta 108.467(6)
_cell_angle_gamma 90
_cell_formula_units_Z 4
_cell_length_a 8.7590(5)
_cell_length_b 20.1534(14)
_cell_length_c 12.8678(6)
_cell_measurement_reflns_used 8637
_cell_measurement_temperature 100.01(10)
_cell_measurement_theta_max 32.4910
_cell_measurement_theta_min 1.9300
_cell_volume 2154.5(2)
_computing_cell_refinement 'CrysAlisPro 1.171.41.112a (Rigaku OD, 2021)'
_computing_data_collection 'CrysAlisPro 1.171.41.112a (Rigaku OD, 2021)'
_computing_data_reduction 'CrysAlisPro 1.171.41.112a (Rigaku OD, 2021)'
_computing_molecular_graphics 'Olex2 1.5 (Dolomanov et al., 2009)'
_computing_publication_material 'Olex2 1.5 (Dolomanov et al., 2009)'
_computing_structure_refinement 'olex2.refine 1.5 (Bourhis et al., 2015)'
_computing_structure_solution 'SHELXT 2018/2 (Sheldrick, 2018)'
_diffrn_ambient_environment N~2~
_diffrn_ambient_temperature 100.01(10)
_diffrn_detector 'Hybrid Pixel Array Detector'
_diffrn_detector_area_resol_mean 10.0000
_diffrn_detector_type HyPix
_diffrn_measured_fraction_theta_full 0.9923
_diffrn_measured_fraction_theta_max 0.9863
_diffrn_measurement_details
;
List of Runs (angles in degrees, time in seconds):

  # Type    Start    End  Width  t~exp~   \w     \q     \k     \f   Frames
#--------------------------------------------------------------------------
  1  \w    -56.00  -9.00   0.50   15.00    --  -14.16 122.00 -38.00   94
  2  \w    -56.00  -3.00   0.50   15.00    --  -14.16 -57.00-180.00  106
  3  \w    -92.00 -17.00   0.50   15.00    --  -14.16 -19.00 -90.00  150
  4  \w     21.00  64.00   0.50   15.00    --  -14.16  19.00-150.00   86
  5  \w     21.00  64.00   0.50   15.00    --  -14.16  19.00 120.00   86
  6  \w      6.00  62.00   0.50   15.00    --   17.44  57.00 -60.00  112
  7  \w      6.00  62.00   0.50   15.00    --   17.44  57.00   0.00  112
  8  \w      6.00  62.00   0.50   15.00    --   17.44  57.00  30.00  112
  9  \w      0.00  47.00   0.50   15.00    --   17.44 -99.00-180.00   94
 10  \w     21.00  46.00   0.50   15.00    --  -14.16  19.00 -90.00   50
;
_diffrn_measurement_device 'four-circle diffractometer'
_diffrn_measurement_device_type 'ROD, Synergy Custom system, HyPix'
_diffrn_measurement_method '\w scans'
_diffrn_orient_matrix_type 'CrysAlisPro convention (1999,Acta A55,543-557)'
_diffrn_orient_matrix_UB_11 0.0735143000
_diffrn_orient_matrix_UB_12 -0.0063715000
_diffrn_orient_matrix_UB_13 0.0420876000
_diffrn_orient_matrix_UB_21 0.0145443000
_diffrn_orient_matrix_UB_22 0.0345834000
_diffrn_orient_matrix_UB_23 0.0068687000
_diffrn_orient_matrix_UB_31 -0.0409911000
_diffrn_orient_matrix_UB_32 0.0007909000
_diffrn_orient_matrix_UB_33 0.0395020000
_diffrn_radiation_monochromator mirror
_diffrn_radiation_probe x-ray
_diffrn_radiation_type 'Mo K\a'
_diffrn_radiation_wavelength 0.71073
_diffrn_reflns_av_R_equivalents 0.0526
_diffrn_reflns_av_unetI/netI 0.0573
_diffrn_reflns_Laue_measured_fraction_full 0.9923
_diffrn_reflns_Laue_measured_fraction_max 0.9863
_diffrn_reflns_limit_h_max 11
_diffrn_reflns_limit_h_min -11
_diffrn_reflns_limit_k_max 27
_diffrn_reflns_limit_k_min -26
_diffrn_reflns_limit_l_max 16
_diffrn_reflns_limit_l_min -17
_diffrn_reflns_number 20958
_diffrn_reflns_point_group_measured_fraction_full 0.9923
_diffrn_reflns_point_group_measured_fraction_max 0.9863
_diffrn_reflns_theta_full 25.2417
_diffrn_reflns_theta_max 28.70
_diffrn_reflns_theta_min 2.02
_diffrn_source 'Rotating-anode X-ray tube'
_diffrn_source_type 'Rigaku (Mo) X-ray Source'
_exptl_absorpt_coefficient_mu 1.342
_exptl_absorpt_correction_T_max 1.00000
_exptl_absorpt_correction_T_min 0.75172
_exptl_absorpt_correction_type multi-scan
_exptl_absorpt_process_details
;
CrysAlisPro 1.171.41.112a (Rigaku Oxford Diffraction, 2021)
Empirical absorption correction using spherical harmonics,
implemented in SCALE3 ABSPACK scaling algorithm.
;
_exptl_crystal_colour 'clear colourless'
_exptl_crystal_colour_lustre clear
_exptl_crystal_colour_primary colourless
_exptl_crystal_density_diffrn 1.650
_exptl_crystal_description plate
_exptl_crystal_F_000 1110.005
_exptl_crystal_recrystallization_method 'Vapour diffusion of diethyl ether into a methanol solution containing sample'
_exptl_crystal_size_max 0.12
_exptl_crystal_size_mid 0.1
_exptl_crystal_size_min 0.1
_refine_diff_density_max 1.3153
_refine_diff_density_min -1.3892
_refine_diff_density_rms 0.1540
_refine_ls_d_res_high 0.7401
_refine_ls_d_res_low 10.0767
_refine_ls_goodness_of_fit_ref 1.0413
_refine_ls_hydrogen_treatment refall
_refine_ls_matrix_type full
_refine_ls_number_constraints 0
_refine_ls_number_parameters 505
_refine_ls_number_reflns 5491
_refine_ls_number_restraints 566
_refine_ls_restrained_S_all 0.9868
_refine_ls_R_factor_all 0.0856
_refine_ls_R_factor_gt 0.0564
_refine_ls_shift/su_max 0.0008
_refine_ls_shift/su_mean 0.0000
_refine_ls_structure_factor_coef Fsqd
_refine_ls_weighting_details 'w=1/[\s^2^(Fo^2^)+(0.0912P)^2^+1.2748P] where P=(Fo^2^+2Fc^2^)/3'
_refine_ls_weighting_scheme calc
_refine_ls_wR_factor_gt 0.1462
_refine_ls_wR_factor_ref 0.1595
_reflns_Friedel_coverage 0.0
_reflns_limit_h_max 8
_reflns_limit_h_min -11
_reflns_limit_k_max 27
_reflns_limit_k_min 0
_reflns_limit_l_max 17
_reflns_limit_l_min -7
_reflns_number_gt 3940
_reflns_number_total 5491
_reflns_threshold_expression I>=2u(I)
_cod_data_source_file d4nj05327c2.cif
_cod_data_source_block GaL1NO3_reprocessed2
_cod_depositor_comments 'Adding full bibliography for 7063640--7063645.cif.'
_cod_original_formula_sum 'C18 H27 Ga1 N5 O9.5'
_cod_database_code 7063640
_chemical_oxdiff_formula GaC18H28N7O6
_olex2_refinement_description
;
1. Restrained distances
 N5-O6 = N5-O7 = N5-O8
 1.24 with sigma of 0.02
 N5-O8
 1.24 with sigma of 0.001
 C18-H18
 1.08 with sigma of 0.02
 C1-H1b
 1.08 with sigma of 0.02
 O8-N5 \\sim O6-O7
 with sigma of 0.02
 O6-O7 \\sim O6-O8 \\sim O7-O8
 with sigma of 0.04
 N5-O6 \\sim N5-O7 \\sim N5-O8
 with sigma of 0.02
2. Rigid body (RIGU) restrains
 All non-hydrogen atoms
 with sigma for 1-2 distances of 0.004 and sigma for 1-3 distances of 0.004
;
_olex2_refine_details
;
Refinement using NoSpherA2, an implementation of
NOn-SPHERical Atom-form-factors in Olex2.
Please cite:
F. Kleemiss et al. Chem. Sci. DOI 10.1039/D0SC05526C - 2021
NoSpherA2 implementation of HAR makes use of
tailor-made aspherical atomic form factors calculated
on-the-fly from a Hirshfeld-partitioned electron density (ED) - not from
spherical-atom form factors.

The ED is calculated from a gaussian basis set single determinant SCF
wavefunction - either Hartree-Fock or DFT using selected funtionals
 - for a fragment of the crystal.
This fragment can be embedded in an electrostatic crystal field by employing cluster charges
or modelled using implicit solvation models, depending on the software used.
The following options were used:
   SOFTWARE:       ORCA 5.0
   PARTITIONING:   NoSpherA2
   INT ACCURACY:   Normal
   METHOD:         R2SCAN
   BASIS SET:      def2-TZVP
   CHARGE:         0
   MULTIPLICITY:   1
   DATE:           2025-01-31_19-29-41
;
_smtbx_masks_special_details
;
A solvent mask was calculated and 60 electrons were 
found in a volume of 188\%A^3^ in 1 void per unit cell. 
This is consistent with the presence of 
1.5[H2O] per Asymmetric Unit 
which account for 60 electrons 
per unit cell.
;
_smtbx_masks_void_probe_radius 1.2
_smtbx_masks_void_truncation_radius 1.2
_olex2_submission_special_instructions 'No special instructions were received'
_oxdiff_exptl_absorpt_empirical_details
;
Empirical correction (ABSPACK) includes:
- Absorption correction using spherical harmonics
- Frame scaling
;
_oxdiff_exptl_absorpt_empirical_full_max 4.229
_oxdiff_exptl_absorpt_empirical_full_min 0.355

loop_
_space_group_symop_id
_space_group_symop_operation_xyz
1 x,y,z
2 -x+1/2,y+1/2,-z+1/2
3 -x,-y,-z
4 x-1/2,-y-1/2,z-1/2

loop_
_atom_site_label
_atom_site_type_symbol
_atom_site_fract_x
_atom_site_fract_y
_atom_site_fract_z
_atom_site_U_iso_or_equiv
_atom_site_adp_type
_atom_site_occupancy
_atom_site_refinement_flags_posn
_atom_site_refinement_flags_adp
Ga1 Ga 0.63922(4) 0.729681(19) 0.48060(2) 0.02689(13) Uani 1.000000 . U
O1 O 0.6287(3) 0.78254(12) 0.60142(17) 0.0317(5) Uani 1.000000 . U
O2 O 0.6782(3) 0.64694(13) 0.56748(18) 0.0354(5) Uani 1.000000 . U
O3 O 0.8610(3) 0.74782(14) 0.50106(18) 0.0341(5) Uani 1.000000 . U
O4 O 0.4778(3) 0.80451(18) 0.7057(2) 0.0541(8) Uani 1.000000 . U
O5 O 1.0239(3) 0.82518(16) 0.4718(2) 0.0487(7) Uani 1.000000 . U
N1 N 0.3899(3) 0.72731(15) 0.4418(2) 0.0326(6) Uani 1.000000 . U
N2 N 0.5975(3) 0.80063(17) 0.3584(2) 0.0330(6) Uani 1.000000 . U
N3 N 0.6004(3) 0.66148(16) 0.3516(2) 0.0350(6) Uani 1.000000 . U
N4 N 0.7294(4) 0.53744(18) 0.5610(3) 0.0442(8) Uani 1.000000 . U
H4 H 0.741(8) 0.502(3) 0.505(4) 0.076(18) Uani 1.000000 . .
C1 C 0.3212(4) 0.7822(2) 0.3618(3) 0.0358(8) Uani 1.000000 D U
H1a H 0.285(5) 0.760(2) 0.284(3) 0.042(5) Uani 1.000000 . .
H1b H 0.217(4) 0.807(2) 0.374(3) 0.047(6) Uani 1.000000 D .
C2 C 0.4481(4) 0.8338(2) 0.3609(3) 0.0370(8) Uani 1.000000 . U
H2a H 0.484(4) 0.866(2) 0.432(3) 0.042(5) Uani 1.000000 . .
H2b H 0.408(4) 0.8624(19) 0.292(3) 0.040(5) Uani 1.000000 . .
C3 C 0.5778(5) 0.7670(2) 0.2515(3) 0.0411(9) Uani 1.000000 . U
H3a H 0.451(5) 0.766(2) 0.204(3) 0.046(5) Uani 1.000000 . .
H3b H 0.635(5) 0.794(2) 0.206(3) 0.045(5) Uani 1.000000 . .
C4 C 0.6526(5) 0.6977(2) 0.2687(3) 0.0423(8) Uani 1.000000 . U
H4a H 0.786(5) 0.700(2) 0.301(3) 0.041(5) Uani 1.000000 . .
H4b H 0.608(5) 0.675(2) 0.193(3) 0.051(5) Uani 1.000000 . .
C5 C 0.4251(4) 0.6441(2) 0.3105(3) 0.0394(8) Uani 1.000000 . U
H5a H 0.377(4) 0.672(2) 0.239(3) 0.044(5) Uani 1.000000 . .
H5b H 0.411(4) 0.590(2) 0.291(3) 0.041(5) Uani 1.000000 . .
C6 C 0.3388(4) 0.6611(2) 0.3934(3) 0.0384(8) Uani 1.000000 . U
H6a H 0.379(4) 0.622(2) 0.462(3) 0.035(5) Uani 1.000000 . .
H6b H 0.217(4) 0.658(2) 0.352(3) 0.043(5) Uani 1.000000 . .
C7 C 0.3610(4) 0.7375(2) 0.5479(3) 0.0367(8) Uani 1.000000 . U
H7a H 0.252(4) 0.756(2) 0.539(3) 0.042(5) Uani 1.000000 . .
H7b H 0.370(5) 0.687(2) 0.591(3) 0.041(5) Uani 1.000000 . .
C8 C 0.4965(4) 0.7786(2) 0.6257(3) 0.0359(8) Uani 1.000000 . U
C9 C 0.7421(4) 0.8433(2) 0.3926(3) 0.0388(8) Uani 1.000000 . U
H9a H 0.762(4) 0.865(2) 0.320(3) 0.040(5) Uani 1.000000 . .
H9b H 0.733(4) 0.883(2) 0.453(3) 0.042(5) Uani 1.000000 . .
C10 C 0.8888(4) 0.8026(2) 0.4583(3) 0.0365(8) Uani 1.000000 . U
C11 C 0.7026(5) 0.6047(2) 0.3999(3) 0.0426(9) Uani 1.000000 . U
H11a H 0.665(5) 0.560(2) 0.358(3) 0.046(5) Uani 1.000000 . .
H11b H 0.822(5) 0.620(2) 0.404(3) 0.042(5) Uani 1.000000 . .
C12 C 0.7020(4) 0.5962(2) 0.5169(3) 0.0386(8) Uani 1.000000 . U
C13 C 0.7472(5) 0.5235(2) 0.6728(3) 0.0432(9) Uani 1.000000 . U
C14 C 0.6385(5) 0.5481(2) 0.7213(3) 0.0499(10) Uani 1.000000 . U
H14 H 0.552(6) 0.577(3) 0.670(4) 0.084(17) Uani 1.000000 . .
C15 C 0.6580(5) 0.5342(2) 0.8299(4) 0.0547(11) Uani 1.000000 . U
H15 H 0.601(8) 0.550(4) 0.884(4) 0.14(3) Uani 1.000000 . .
C16 C 0.7856(5) 0.4953(2) 0.8908(4) 0.0555(11) Uani 1.000000 . U
H16 H 0.788(7) 0.479(4) 0.974(5) 0.11(2) Uani 1.000000 . .
C17 C 0.8912(6) 0.4700(2) 0.8415(3) 0.0513(10) Uani 1.000000 . U
H17 H 0.992(6) 0.442(3) 0.879(4) 0.072(14) Uani 1.000000 . .
C18 C 0.8740(5) 0.4837(2) 0.7324(4) 0.0504(10) Uani 1.000000 D U
H18 H 0.966(4) 0.470(2) 0.696(3) 0.052(12) Uani 1.000000 D .
O6 O 0.5557(5) 0.8995(2) 0.1368(3) 0.0836(12) Uani 1.000000 D U
O7 O 0.5785(6) 0.9308(3) -0.0121(3) 0.0986(14) Uani 1.000000 D U
O8 O 0.7786(5) 0.9457(3) 0.1314(5) 0.150(2) Uani 1.000000 D U
N5 N 0.6430(4) 0.92241(13) 0.0874(2) 0.0349(6) Uani 1.000000 D U

loop_
_atom_site_aniso_label
_atom_site_aniso_U_11
_atom_site_aniso_U_22
_atom_site_aniso_U_33
_atom_site_aniso_U_12
_atom_site_aniso_U_13
_atom_site_aniso_U_23
Ga1 0.01870(19) 0.0427(2) 0.01473(17) -0.00011(15) -0.00121(12) 0.00018(14)
O1 0.0240(11) 0.0494(15) 0.0175(9) 0.0028(9) 0.0006(8) -0.0014(9)
O2 0.0319(12) 0.0464(14) 0.0225(10) 0.0065(10) 0.0008(9) 0.0026(9)
O3 0.0219(11) 0.0552(15) 0.0221(10) -0.0007(9) 0.0025(8) -0.0009(9)
O4 0.0320(14) 0.101(2) 0.0280(12) 0.0002(15) 0.0071(10) -0.0178(13)
O5 0.0248(13) 0.071(2) 0.0490(15) -0.0082(11) 0.0091(11) -0.0031(14)
N1 0.0204(13) 0.0509(17) 0.0215(11) -0.0021(10) -0.0007(8) 0.0021(9)
N2 0.0245(13) 0.0521(17) 0.0164(11) -0.0019(10) -0.0020(8) 0.0036(10)
N3 0.0285(14) 0.0523(17) 0.0209(11) -0.0021(10) 0.0030(9) -0.0044(10)
N4 0.0400(18) 0.0445(18) 0.0382(16) 0.0043(13) -0.0017(12) -0.0004(11)
H4 0.12(5) 0.053(8) 0.045(9) 0.024(6) 0.018(7) 0.002(3)
C1 0.0203(15) 0.057(2) 0.0228(14) 0.0036(12) -0.0035(11) 0.0037(12)
H1a 0.031(10) 0.061(9) 0.026(5) 0.000(4) -0.001(2) 0.003(3)
H1b 0.028(6) 0.065(10) 0.042(11) 0.005(3) 0.005(3) 0.003(4)
C2 0.0257(16) 0.054(2) 0.0235(15) 0.0027(12) -0.0027(11) 0.0067(13)
H2a 0.031(10) 0.061(8) 0.027(6) 0.002(4) -0.001(3) 0.003(3)
H2b 0.027(9) 0.059(8) 0.027(5) 0.003(3) -0.002(3) 0.008(3)
C3 0.0351(19) 0.069(2) 0.0150(13) -0.0038(14) 0.0019(11) 0.0016(12)
H3a 0.036(5) 0.071(12) 0.024(8) -0.004(2) 0.001(2) -0.000(4)
H3b 0.040(9) 0.070(8) 0.021(8) -0.005(4) 0.006(4) 0.000(3)
C4 0.0356(19) 0.068(2) 0.0203(14) -0.0037(14) 0.0052(12) -0.0037(13)
H4a 0.036(4) 0.072(12) 0.014(9) -0.005(2) 0.006(2) 0.000(4)
H4b 0.048(10) 0.075(9) 0.025(5) -0.003(4) 0.004(3) -0.006(3)
C5 0.0351(18) 0.054(2) 0.0227(14) -0.0082(13) 0.0002(11) -0.0037(13)
H5a 0.038(9) 0.062(9) 0.026(5) -0.004(3) 0.002(3) 0.001(3)
H5b 0.034(10) 0.056(5) 0.027(10) -0.008(2) 0.001(4) -0.004(2)
C6 0.0264(17) 0.059(2) 0.0241(15) -0.0071(13) -0.0003(11) -0.0011(12)
H6a 0.022(10) 0.055(7) 0.022(7) -0.008(3) -0.001(3) -0.003(3)
H6b 0.029(4) 0.064(11) 0.028(8) -0.008(2) -0.002(2) 0.000(4)
C7 0.0210(16) 0.062(2) 0.0241(14) -0.0009(13) 0.0031(10) 0.0006(12)
H7a 0.024(5) 0.066(10) 0.034(10) 0.001(3) 0.005(3) -0.000(4)
H7b 0.034(11) 0.062(5) 0.025(9) -0.000(3) 0.006(4) 0.001(3)
C8 0.0242(15) 0.060(2) 0.0211(13) 0.0034(13) 0.0035(10) -0.0004(12)
C9 0.0274(16) 0.058(2) 0.0265(15) -0.0043(12) 0.0020(11) 0.0052(13)
H9a 0.024(10) 0.062(10) 0.028(6) -0.004(4) 0.001(3) 0.006(3)
H9b 0.029(10) 0.062(7) 0.032(8) -0.003(3) 0.003(4) 0.000(3)
C10 0.0212(15) 0.060(2) 0.0247(14) -0.0018(12) 0.0026(10) -0.0016(13)
C11 0.040(2) 0.052(2) 0.0308(16) 0.0058(15) 0.0037(12) -0.0052(12)
H11a 0.042(11) 0.053(5) 0.036(8) 0.004(3) 0.004(4) -0.007(3)
H11b 0.038(5) 0.056(10) 0.024(10) 0.005(3) 0.001(3) -0.003(4)
C12 0.0295(17) 0.048(2) 0.0314(16) 0.0049(13) 0.0002(12) -0.0020(11)
C13 0.0332(18) 0.047(2) 0.0390(17) -0.0036(14) -0.0034(11) 0.0038(13)
C14 0.039(2) 0.059(3) 0.046(2) 0.0046(16) 0.0048(13) 0.0125(16)
H14 0.075(17) 0.12(3) 0.055(9) 0.051(11) 0.021(5) 0.034(7)
C15 0.045(2) 0.064(3) 0.050(2) -0.0003(17) 0.0094(15) 0.0150(16)
H15 0.14(3) 0.22(5) 0.069(10) 0.116(19) 0.050(6) 0.059(9)
C16 0.050(2) 0.060(3) 0.048(2) -0.0042(16) 0.0022(14) 0.0063(17)
H16 0.11(2) 0.16(4) 0.070(10) 0.066(15) 0.038(7) 0.054(10)
C17 0.044(2) 0.053(2) 0.043(2) -0.0050(16) -0.0055(13) 0.0073(15)
H17 0.062(13) 0.09(3) 0.051(10) 0.022(9) 0.004(4) 0.020(6)
C18 0.041(2) 0.051(2) 0.048(2) 0.0047(16) -0.0019(14) 0.0060(15)
H18 0.045(11) 0.05(3) 0.050(11) 0.005(8) 0.001(5) 0.007(7)
O6 0.071(2) 0.109(3) 0.069(2) 0.000(2) 0.0211(16) 0.034(2)
O7 0.108(3) 0.125(4) 0.073(2) -0.016(3) 0.0430(18) 0.0116(19)
O8 0.094(3) 0.158(6) 0.178(5) -0.036(3) 0.014(3) 0.012(4)
N5 0.0562(18) 0.0209(13) 0.0362(14) -0.0018(12) 0.0271(12) 0.0049(11)

loop_
_atom_type_symbol
_atom_type_scat_dispersion_real
_atom_type_scat_dispersion_imag
_atom_type_scat_source
_atom_type_scat_dispersion_source
C 0.00313 0.00162 'NoSpherA2: Chem.Sci. 2021, DOI:10.1039/D0SC05526C' 'Brennan, Cowan, Rev. Sci. Instrum., 1992, 63, 850'
Ga 0.23696 1.61810 'NoSpherA2: Chem.Sci. 2021, DOI:10.1039/D0SC05526C' 'Brennan, Cowan, Rev. Sci. Instrum., 1992, 63, 850'
H 0.00000 0.00000 'NoSpherA2: Chem.Sci. 2021, DOI:10.1039/D0SC05526C' 'Brennan, Cowan, Rev. Sci. Instrum., 1992, 63, 850'
N 0.00612 0.00332 'NoSpherA2: Chem.Sci. 2021, DOI:10.1039/D0SC05526C' 'Brennan, Cowan, Rev. Sci. Instrum., 1992, 63, 850'
O 0.01085 0.00610 'NoSpherA2: Chem.Sci. 2021, DOI:10.1039/D0SC05526C' 'Brennan, Cowan, Rev. Sci. Instrum., 1992, 63, 850'

loop_
_geom_angle_atom_site_label_1
_geom_angle_atom_site_label_2
_geom_angle_atom_site_label_3
_geom_angle
_geom_angle_site_symmetry_1
_geom_angle_site_symmetry_3
_geom_angle_publ_flag
O2 Ga1 O1 93.12(10) . . ?
O3 Ga1 O1 95.17(10) . . ?
O3 Ga1 O2 95.60(11) . . ?
N1 Ga1 O1 83.71(11) . . ?
N1 Ga1 O2 95.53(11) . . ?
N1 Ga1 O3 168.86(12) . . ?
N2 Ga1 O1 101.00(12) . . ?
N2 Ga1 O2 165.84(11) . . ?
N2 Ga1 O3 84.23(11) . . ?
N2 Ga1 N1 85.10(11) . . ?
N3 Ga1 O1 166.26(11) . . ?
N3 Ga1 O2 81.41(11) . . ?
N3 Ga1 O3 97.89(11) . . ?
N3 Ga1 N1 84.28(11) . . ?
N3 Ga1 N2 84.59(12) . . ?
C8 O1 Ga1 116.1(2) . . ?
C12 O2 Ga1 114.7(2) . . ?
C10 O3 Ga1 115.2(2) . . ?
C1 N1 Ga1 108.0(2) . . ?
C6 N1 Ga1 106.1(2) . . ?
C6 N1 C1 111.9(3) . . ?
C7 N1 Ga1 104.43(19) . . ?
C7 N1 C1 112.4(3) . . ?
C7 N1 C6 113.4(3) . . ?
C2 N2 Ga1 103.9(2) . . ?
C3 N2 Ga1 109.1(2) . . ?
C3 N2 C2 112.4(3) . . ?
C9 N2 Ga1 104.30(19) . . ?
C9 N2 C2 114.3(3) . . ?
C9 N2 C3 112.2(3) . . ?
C4 N3 Ga1 103.7(2) . . ?
C5 N3 Ga1 108.9(2) . . ?
C5 N3 C4 112.2(3) . . ?
C11 N3 Ga1 104.6(2) . . ?
C11 N3 C4 113.9(3) . . ?
C11 N3 C5 112.8(3) . . ?
C12 N4 H4 111(3) . . ?
C13 N4 H4 124(3) . . ?
C13 N4 C12 124.4(4) . . ?
H1a C1 N1 106(2) . . ?
H1b C1 N1 114(2) . . ?
H1b C1 H1a 108(3) . . ?
C2 C1 N1 111.9(3) . . ?
C2 C1 H1a 107(2) . . ?
C2 C1 H1b 110(2) . . ?
C1 C2 N2 110.1(3) . . ?
H2a C2 N2 106(2) . . ?
H2a C2 C1 115(2) . . ?
H2b C2 N2 107(2) . . ?
H2b C2 C1 110(2) . . ?
H2b C2 H2a 109(3) . . ?
H3a C3 N2 109(2) . . ?
H3b C3 N2 110(2) . . ?
H3b C3 H3a 106(3) . . ?
C4 C3 N2 111.2(3) . . ?
C4 C3 H3a 112(2) . . ?
C4 C3 H3b 108(2) . . ?
C3 C4 N3 109.8(3) . . ?
H4a C4 N3 106.2(19) . . ?
H4a C4 C3 112(2) . . ?
H4b C4 N3 110(2) . . ?
H4b C4 C3 105(2) . . ?
H4b C4 H4a 114(3) . . ?
H5a C5 N3 106(2) . . ?
H5b C5 N3 110(2) . . ?
H5b C5 H5a 110(3) . . ?
C6 C5 N3 112.3(3) . . ?
C6 C5 H5a 110(2) . . ?
C6 C5 H5b 109.2(19) . . ?
C5 C6 N1 110.2(3) . . ?
H6a C6 N1 108.9(18) . . ?
H6a C6 C5 106.1(19) . . ?
H6b C6 N1 113(2) . . ?
H6b C6 C5 107(2) . . ?
H6b C6 H6a 111(3) . . ?
H7a C7 N1 113(2) . . ?
H7b C7 N1 108.1(19) . . ?
H7b C7 H7a 108(3) . . ?
C8 C7 N1 110.8(3) . . ?
C8 C7 H7a 113(2) . . ?
C8 C7 H7b 104.4(19) . . ?
O4 C8 O1 123.5(3) . . ?
C7 C8 O1 116.3(3) . . ?
C7 C8 O4 120.2(3) . . ?
H9a C9 N2 109.2(19) . . ?
H9b C9 N2 112(2) . . ?
H9b C9 H9a 112(3) . . ?
C10 C9 N2 110.0(3) . . ?
C10 C9 H9a 110.4(19) . . ?
C10 C9 H9b 103(2) . . ?
O5 C10 O3 124.1(3) . . ?
C9 C10 O3 117.1(3) . . ?
C9 C10 O5 118.8(4) . . ?
H11a C11 N3 113(2) . . ?
H11b C11 N3 104(2) . . ?
H11b C11 H11a 115(3) . . ?
C12 C11 N3 108.4(3) . . ?
C12 C11 H11a 108(2) . . ?
C12 C11 H11b 107(2) . . ?
N4 C12 O2 123.3(3) . . ?
C11 C12 O2 118.2(3) . . ?
C11 C12 N4 118.5(4) . . ?
C14 C13 N4 120.9(4) . . ?
C18 C13 N4 119.0(4) . . ?
C18 C13 C14 120.0(4) . . ?
H14 C14 C13 113(3) . . ?
C15 C14 C13 120.1(4) . . ?
C15 C14 H14 127(3) . . ?
H15 C15 C14 134(3) . . ?
C16 C15 C14 120.4(5) . . ?
C16 C15 H15 106(3) . . ?
H16 C16 C15 118(3) . . ?
C17 C16 C15 119.3(4) . . ?
C17 C16 H16 122(3) . . ?
H17 C17 C16 126(3) . . ?
C18 C17 C16 121.2(4) . . ?
C18 C17 H17 113(3) . . ?
C17 C18 C13 119.0(4) . . ?
H18 C18 C13 118(2) . . ?
H18 C18 C17 122(2) . . ?
O7 N5 O6 115.6(4) . . ?
O8 N5 O6 124.9(4) . . ?
O8 N5 O7 118.7(4) . . ?

loop_
_geom_bond_atom_site_label_1
_geom_bond_atom_site_label_2
_geom_bond_distance
_geom_bond_site_symmetry_2
_geom_bond_publ_flag
Ga1 O1 1.911(2) . ?
Ga1 O2 1.976(2) . ?
Ga1 O3 1.911(2) . ?
Ga1 N1 2.081(3) . ?
Ga1 N2 2.071(3) . ?
Ga1 N3 2.099(3) . ?
O1 C8 1.294(4) . ?
O2 C12 1.264(4) . ?
O3 C10 1.290(5) . ?
O4 C8 1.211(4) . ?
O5 C10 1.228(4) . ?
N1 C1 1.501(5) . ?
N1 C6 1.480(5) . ?
N1 C7 1.479(4) . ?
N2 C2 1.480(5) . ?
N2 C3 1.493(4) . ?
N2 C9 1.478(5) . ?
N3 C4 1.479(5) . ?
N3 C5 1.498(4) . ?
N3 C11 1.465(5) . ?
N4 H4 1.04(5) . ?
N4 C12 1.302(5) . ?
N4 C13 1.425(5) . ?
C1 H1a 1.05(4) . ?
C1 H1b 1.091(17) . ?
C1 C2 1.525(5) . ?
C2 H2a 1.09(4) . ?
C2 H2b 1.03(3) . ?
C3 H3a 1.09(4) . ?
C3 H3b 1.04(4) . ?
C3 C4 1.528(6) . ?
C4 H4a 1.11(4) . ?
C4 H4b 1.04(4) . ?
C5 H5a 1.05(4) . ?
C5 H5b 1.11(4) . ?
C5 C6 1.529(5) . ?
C6 H6a 1.16(4) . ?
C6 H6b 1.03(4) . ?
C7 H7a 1.00(4) . ?
C7 H7b 1.16(4) . ?
C7 C8 1.531(5) . ?
C9 H9a 1.09(4) . ?
C9 H9b 1.13(4) . ?
C9 C10 1.533(5) . ?
C11 H11a 1.04(4) . ?
C11 H11b 1.07(4) . ?
C11 C12 1.517(5) . ?
C13 C14 1.385(6) . ?
C13 C18 1.388(6) . ?
C14 H14 1.02(4) . ?
C14 C15 1.381(6) . ?
C15 H15 1.02(6) . ?
C15 C16 1.386(6) . ?
C16 H16 1.12(5) . ?
C16 C17 1.375(7) . ?
C17 H17 1.03(4) . ?
C17 C18 1.390(6) . ?
C18 H18 1.089(18) . ?
O6 N5 1.228(4) . ?
O7 N5 1.236(5) . ?
O8 N5 1.2358(9) . ?

loop_
_geom_torsion_atom_site_label_1
_geom_torsion_atom_site_label_2
_geom_torsion_atom_site_label_3
_geom_torsion_atom_site_label_4
_geom_torsion
_geom_torsion_site_symmetry_1
_geom_torsion_site_symmetry_2
_geom_torsion_site_symmetry_3
_geom_torsion_site_symmetry_4
_geom_torsion_publ_flag
Ga1 O1 C8 O4 173.2(3) . . . . ?
Ga1 O1 C8 C7 -5.6(3) . . . . ?
Ga1 O2 C12 N4 -179.9(2) . . . . ?
Ga1 O2 C12 C11 1.7(3) . . . . ?
Ga1 O3 C10 O5 173.0(2) . . . . ?
Ga1 O3 C10 C9 -3.1(2) . . . . ?
Ga1 N1 C1 C2 -17.5(2) . . . . ?
Ga1 N1 C6 C5 -45.1(2) . . . . ?
Ga1 N1 C7 C8 28.6(2) . . . . ?
Ga1 N2 C2 C1 -48.4(2) . . . . ?
Ga1 N2 C3 C4 -20.8(2) . . . . ?
Ga1 N2 C9 C10 30.1(2) . . . . ?
Ga1 N3 C4 C3 -48.2(2) . . . . ?
Ga1 N3 C5 C6 -18.6(3) . . . . ?
Ga1 N3 C11 C12 36.3(2) . . . . ?
O1 C8 C7 N1 -17.5(3) . . . . ?
O2 C12 N4 C13 -4.6(5) . . . . ?
O2 C12 C11 N3 -27.7(4) . . . . ?
O3 C10 C9 N2 -20.2(3) . . . . ?
O4 C8 C7 N1 163.6(4) . . . . ?
O5 C10 C9 N2 163.5(3) . . . . ?
N1 C1 C2 N2 45.5(3) . . . . ?
N1 C6 C5 N3 43.5(3) . . . . ?
N2 C3 C4 N3 47.7(3) . . . . ?
N3 C11 C12 N4 153.8(3) . . . . ?
N4 C13 C14 C15 -179.9(4) . . . . ?
N4 C13 C18 C17 -179.8(4) . . . . ?
C13 C14 C15 C16 -0.4(5) . . . . ?
C13 C18 C17 C16 -0.2(5) . . . . ?
C14 C15 C16 C17 -1.0(5) . . . . ?
C15 C16 C17 C18 1.3(5) . . . . ?

loop_
_restr_distance_atom_site_label_1
_restr_distance_atom_site_label_2
_restr_distance_site_symmetry_2
_restr_distance_target
_restr_distance_target_weight_param
_restr_distance_diff
C1 H1b 1 1.0800 0.0200 -0.0109
C18 H18 1 1.0800 0.0200 -0.0088
N5 O6 1 1.2400 0.0200 0.0123
N5 O7 1 1.2400 0.0200 0.0035
N5 O8 1 1.2400 0.0200 0.0042
N5 O8 1 1.2400 0.0010 0.0042

loop_
_restr_equal_distance_atom_site_label_1
_restr_equal_distance_atom_site_label_2
_restr_equal_distance_site_symmetry_2
_restr_equal_distance_class_id
O6 O7 1 1
O6 O7 1 2
O6 O8 1 2
O7 O8 1 2
O8 N5 1 1
N5 O6 1 3
N5 O7 1 3
N5 O8 1 3

loop_
_restr_equal_distance_class_class_id
_restr_equal_distance_class_target_weight_param
_restr_equal_distance_class_average
_restr_equal_distance_class_esd
_restr_equal_distance_class_diff_max
1 0.0200 1.6605 0.4247 0.4247
2 0.0400 2.1319 0.0405 0.0521
3 0.0200 1.2333 0.0040 0.0056

loop_
_smtbx_masks_void_nr
_smtbx_masks_void_average_x
_smtbx_masks_void_average_y
_smtbx_masks_void_average_z
_smtbx_masks_void_volume
_smtbx_masks_void_count_electrons
_smtbx_masks_void_content
1 0.000 0.000 0.500 94.2 30.5 '3 H2O'
2 0.500 0.500 0.000 94.2 30.5 '3 H2O'

loop_
_restr_rigu_atom_site_label_1
_restr_rigu_atom_site_label_2
_restr_rigu_target_weight_param
_restr_rigu_u13_diff
_restr_rigu_u23_diff
_restr_rigu_u33_diff
Ga1 O1 0.004000 -0.000715 -0.001682 -0.001143
Ga1 O2 0.004000 0.005222 0.001901 -0.002769
Ga1 O3 0.004000 0.001755 0.001710 -0.002458
Ga1 N1 0.004000 0.002152 -0.000005 -0.001696
Ga1 N2 0.004000 0.002600 0.002432 -0.001841
Ga1 N3 0.004000 -0.000096 -0.001561 -0.002999
Ga1 C1 0.004000 0.001848 0.000229 0.000211
Ga1 C2 0.004000 0.003273 0.003375 -0.003154
Ga1 C3 0.004000 0.004816 0.002062 -0.000453
Ga1 C4 0.004000 -0.001873 -0.001514 -0.003463
Ga1 C5 0.004000 0.001332 0.000353 -0.003480
Ga1 C6 0.004000 -0.000098 -0.000202 -0.003667
Ga1 C7 0.004000 0.001597 -0.001861 -0.000768
Ga1 C8 0.004000 0.000433 -0.003323 -0.001868
Ga1 C9 0.004000 0.004591 0.001291 -0.006132
Ga1 C10 0.004000 0.007130 -0.000698 -0.005081
Ga1 C11 0.004000 0.000896 -0.001109 -0.003483
Ga1 C12 0.004000 0.005962 -0.002282 -0.004749
O1 O2 0.004000 0.000968 0.005141 0.002173
O1 O3 0.004000 -0.003108 -0.004663 -0.000281
O1 O4 0.004000 -0.000811 0.001778 -0.001336
O1 N1 0.004000 -0.003935 0.005243 0.001242
O1 N2 0.004000 -0.005833 -0.002489 0.001228
O1 N3 0.004000 -0.001455 0.001467 -0.001058
O1 C7 0.004000 -0.003726 0.003587 0.003517
O1 C8 0.004000 -0.000630 0.000755 0.001836
O2 O3 0.004000 0.011639 -0.003089 0.006026
O2 N1 0.004000 0.004059 0.008413 -0.001640
O2 N2 0.004000 0.008701 0.001306 0.000546
O2 N3 0.004000 0.007777 0.002274 0.000466
O2 N4 0.004000 -0.004516 -0.000444 0.000797
O2 C11 0.004000 0.004272 0.005290 -0.002530
O2 C12 0.004000 0.000168 0.002338 -0.000799
O3 O5 0.004000 0.006888 -0.006851 -0.003008
O3 N1 0.004000 0.002658 -0.002360 0.001041
O3 N2 0.004000 0.004638 -0.005461 0.003924
O3 N3 0.004000 0.005687 -0.001792 0.001235
O3 C9 0.004000 0.005885 -0.001242 0.000146
O3 C10 0.004000 0.002047 -0.000542 -0.004192
O4 C7 0.004000 -0.000085 0.013311 0.000391
O4 C8 0.004000 0.003199 0.001495 -0.000696
O5 C9 0.004000 -0.000827 -0.013056 0.001011
O5 C10 0.004000 -0.001624 -0.001805 -0.001060
N1 N2 0.004000 -0.002353 0.003554 -0.001585
N1 N3 0.004000 -0.002810 0.006797 0.002351
N1 C1 0.004000 -0.003247 0.005557 -0.000164
N1 H1a 0.004000 -0.000170 0.001268 -0.003764
N1 H1b 0.004000 -0.006173 0.002885 -0.005944
N1 C2 0.004000 -0.004595 0.004718 -0.003431
N1 C5 0.004000 -0.007609 0.004329 -0.000549
N1 C6 0.004000 -0.004631 -0.002479 -0.003644
N1 H6a 0.004000 -0.003765 -0.005129 -0.004439
N1 H6b 0.004000 -0.002612 -0.001630 -0.003572
N1 C7 0.004000 -0.002799 -0.002314 0.001160
N1 H7a 0.004000 -0.003759 -0.003459 -0.002013
N1 H7b 0.004000 -0.004238 0.002888 -0.003933
N1 C8 0.004000 -0.003743 -0.006241 -0.000393
N2 N3 0.004000 0.002223 -0.007965 0.000279
N2 C1 0.004000 -0.006644 -0.003716 0.000895
N2 C2 0.004000 -0.002586 -0.004198 0.000286
N2 H2a 0.004000 -0.003317 0.000527 -0.005802
N2 H2b 0.004000 0.000473 0.000297 0.000743
N2 C3 0.004000 -0.003512 -0.006203 0.000080
N2 H3a 0.004000 0.000695 -0.001604 -0.006747
N2 H3b 0.004000 0.000649 0.000354 -0.000988
N2 C4 0.004000 -0.004169 -0.009921 -0.005363
N2 C9 0.004000 0.001560 0.003967 -0.001794
N2 H9a 0.004000 0.004407 -0.001574 -0.000704
N2 H9b 0.004000 0.001496 0.001884 -0.007734
N2 C10 0.004000 0.002358 0.006721 0.000775
N3 C3 0.004000 0.008464 0.010016 -0.005345
N3 C4 0.004000 0.004058 0.004960 -0.002181
N3 H4a 0.004000 0.000048 0.008862 -0.000247
N3 H4b 0.004000 -0.001053 0.006162 -0.006198
N3 C5 0.004000 0.007338 -0.002537 -0.003366
N3 H5a 0.004000 0.002189 -0.003018 -0.006098
N3 H5b 0.004000 0.000679 -0.000151 0.001094
N3 C6 0.004000 0.005800 -0.005981 -0.002169
N3 C11 0.004000 0.003628 -0.003436 0.002581
N3 H11a 0.004000 0.003333 -0.001589 0.001901
N3 H11b 0.004000 0.002917 -0.006984 -0.003448
N3 C12 0.004000 0.011800 0.000075 -0.002320
N4 H4 0.004000 0.000355 -0.000889 -0.001421
N4 C11 0.004000 0.010409 0.004222 0.000059
N4 C12 0.004000 0.000976 0.002544 -0.003146
N4 C13 0.004000 0.003116 -0.004769 0.000963
N4 C14 0.004000 0.005538 -0.014821 -0.001671
N4 C18 0.004000 0.004805 -0.001331 -0.002631
H4 C12 0.004000 0.001068 -0.002109 0.001539
H4 C13 0.004000 0.006040 -0.006113 -0.001849
C1 H1a 0.004000 0.000147 -0.000330 -0.002684
C1 H1b 0.004000 0.000288 0.000474 -0.003819
C1 C2 0.004000 -0.004232 0.002450 0.000194
C1 H2a 0.004000 -0.002974 -0.000436 -0.004046
C1 H2b 0.004000 -0.001964 0.001819 0.001440
C1 C6 0.004000 -0.009187 -0.005967 -0.003626
C1 C7 0.004000 -0.008356 -0.002920 -0.001367
H1a H1b 0.004000 -0.010811 -0.003560 -0.002552
H1a C2 0.004000 -0.000074 0.002193 0.002513
H1b C2 0.004000 -0.006049 -0.000033 0.001982
C2 H2a 0.004000 -0.000595 -0.000649 -0.000528
C2 H2b 0.004000 0.000149 -0.000157 -0.002286
C2 C3 0.004000 -0.014939 -0.002643 0.000351
C2 C9 0.004000 -0.005979 0.005274 0.000858
H2a H2b 0.004000 -0.004299 -0.003224 -0.000161
C3 H3a 0.004000 0.000091 0.000764 -0.000697
C3 H3b 0.004000 -0.000322 -0.001748 -0.002319
C3 C4 0.004000 0.003391 -0.005604 0.000487
C3 H4a 0.004000 0.002058 0.002611 -0.003079
C3 H4b 0.004000 -0.002141 -0.003157 -0.000831
C3 C9 0.004000 0.000630 0.011988 -0.000838
H3a H3b 0.004000 -0.002135 0.005989 0.000225
H3a C4 0.004000 0.005515 0.000600 0.000046
H3b C4 0.004000 0.003485 -0.002239 -0.001539
C4 H4a 0.004000 -0.000655 0.000219 -0.000543
C4 H4b 0.004000 -0.000335 0.000458 -0.002869
C4 C5 0.004000 0.009688 -0.006916 0.001499
C4 C11 0.004000 0.017048 -0.005133 0.002783
H4a H4b 0.004000 0.004555 -0.000685 -0.006084
C5 H5a 0.004000 -0.000365 0.000070 -0.000942
C5 H5b 0.004000 0.000449 -0.000430 -0.002178
C5 C6 0.004000 -0.001134 -0.006537 0.002292
C5 H6a 0.004000 -0.002971 -0.003300 0.002427
C5 H6b 0.004000 0.002034 -0.006691 0.001975
C5 C11 0.004000 0.013093 -0.003209 0.002874
H5a H5b 0.004000 0.000990 -0.005723 0.001483
H5a C6 0.004000 -0.002072 -0.001610 0.002417
H5b C6 0.004000 -0.001238 -0.004302 -0.002038
C6 H6a 0.004000 0.001009 -0.000434 0.001121
C6 H6b 0.004000 0.001011 -0.001223 -0.001793
C6 C7 0.004000 -0.005111 -0.006331 -0.000261
H6a H6b 0.004000 0.001743 -0.000872 -0.003886
C7 H7a 0.004000 -0.000983 -0.000221 -0.001282
C7 H7b 0.004000 0.000435 0.000151 -0.000065
C7 C8 0.004000 -0.003037 -0.003886 -0.002436
H7a H7b 0.004000 -0.006529 -0.004289 -0.000537
H7a C8 0.004000 -0.000877 -0.004810 -0.000058
H7b C8 0.004000 0.000619 -0.002210 0.001339
C9 H9a 0.004000 0.001016 -0.000009 -0.001849
C9 H9b 0.004000 -0.000972 -0.000367 0.001001
C9 C10 0.004000 0.004039 0.006525 0.001952
H9a H9b 0.004000 -0.004518 0.003933 -0.000587
H9a C10 0.004000 0.000995 0.002804 -0.003329
H9b C10 0.004000 0.004156 -0.000982 0.006935
C11 H11a 0.004000 -0.001036 0.001226 -0.000574
C11 H11b 0.004000 0.000166 -0.000185 0.001730
C11 C12 0.004000 0.003113 -0.002789 -0.001020
H11a H11b 0.004000 0.003645 -0.000649 0.000137
H11a C12 0.004000 0.002973 -0.001969 0.001238
H11b C12 0.004000 -0.000946 -0.008157 -0.001299
C12 C13 0.004000 0.003641 -0.006083 0.001545
C13 C14 0.004000 0.001702 -0.004280 0.001493
C13 H14 0.004000 -0.001546 0.001310 -0.000163
C13 C15 0.004000 0.003992 -0.011530 -0.001785
C13 C17 0.004000 -0.000543 -0.000737 -0.001721
C13 C18 0.004000 0.003771 -0.002775 0.000961
C13 H18 0.004000 0.006209 -0.003232 -0.002738
C14 H14 0.004000 -0.000715 -0.000636 -0.000939
C14 C15 0.004000 -0.000882 -0.005042 -0.001682
C14 H15 0.004000 -0.001366 -0.000157 -0.003919
C14 C16 0.004000 -0.005308 0.001934 -0.007144
C14 C18 0.004000 0.006487 -0.004733 -0.000472
H14 C15 0.004000 -0.004231 -0.004189 -0.002562
C15 H15 0.004000 0.000358 -0.000924 -0.000691
C15 C16 0.004000 -0.002939 -0.000589 -0.003263
C15 H16 0.004000 -0.002716 -0.001219 -0.003277
C15 C17 0.004000 0.004563 -0.009251 -0.003691
H15 C16 0.004000 -0.001332 -0.005947 -0.001779
C16 H16 0.004000 -0.000140 0.002524 0.001353
C16 C17 0.004000 0.003358 -0.000935 -0.002873
C16 H17 0.004000 0.002128 -0.005972 0.001006
C16 C18 0.004000 0.006952 0.002250 -0.001016
H16 C17 0.004000 0.003092 0.004914 -0.002291
C17 H17 0.004000 0.001605 0.000056 -0.001064
C17 C18 0.004000 0.002773 0.000072 -0.004367
C17 H18 0.004000 0.008315 -0.000570 -0.000039
H17 C18 0.004000 -0.005028 0.000178 0.000209
C18 H18 0.004000 -0.001111 0.000632 -0.001356
O6 O7 0.004000 0.023438 0.004594 -0.002951
O6 O8 0.004000 -0.016527 -0.051809 -0.022812
O6 N5 0.004000 -0.001174 0.002324 0.033779
O7 O8 0.004000 0.034952 0.058780 -0.014402
O7 N5 0.004000 0.009422 0.002657 0.038059
O8 N5 0.004000 0.016226 -0.000612 0.026562
